data_4324626
loop_
_publ_author_name
'Damian E. Bikiel'
'Estefan\'ia Gonz\'alez Solveyra'
'Florencia Di Salvo'
'Humberto M. S. Milagre'
'Marcos N. Eberlin'
'Rodrigo S. Corr\^ea'
'Javier Ellena'
'Dar\'io A. Estrin'
'Fabio Doctorovich'

_publ_contact_author_address
;
Instituto de F\'isica de S\~ao Carlos
Universidade de S\~ao Paulo, 13560-970
S\~ao Carlos, SP, Brasil
;
_publ_contact_author_email rodrigocorrea@ursa.ifsc.usp.br
_publ_contact_author_fax 55(16)33738096
_publ_contact_author_name 'Corr\^ea, Rodrigo S.'
_publ_contact_author_phone 55(16)33739881
_publ_section_title
;
 Tetrachlorocarbonyliridates: Water-Soluble Carbon Monoxide Releasing
 Molecules Rate-Modulated by the Sixth Ligand
;
_journal_name_full 'Inorganic Chemistry'
_journal_page_first 2334
_journal_page_last 2345
_journal_paper_doi 10.1021/ic102038v
_journal_volume 50
_journal_year 2011
_chemical_compound_source 'synthesis as described'
_chemical_formula_moiety 'C24 H20 As, C5 H6 Cl4 Ir N2 O'
_chemical_formula_sum 'C29 H26 As Cl4 Ir N2 O'
_chemical_formula_weight 827.44
_chemical_name_common AsmeimCO
_chemical_name_systematic
;
 ?
;
_space_group_IT_number 14
_symmetry_cell_setting monoclinic
_symmetry_Int_Tables_number 14
_symmetry_space_group_name_Hall '-P 2yn'
_symmetry_space_group_name_H-M 'P 1 21/n 1'
_atom_sites_solution_hydrogens geom
_atom_sites_solution_primary direct
_atom_sites_solution_secondary difmap
_audit_creation_date 2010-09-04T11:47:14-00:00
_audit_creation_method 'WinGX routine CIF_UPDATE'
_cell_angle_alpha 90
_cell_angle_beta 111.975(4)
_cell_angle_gamma 90
_cell_formula_units_Z 4
_cell_length_a 12.3015(9)
_cell_length_b 18.2647(12)
_cell_length_c 14.5551(7)
_cell_measurement_reflns_used 15852
_cell_measurement_temperature 298(2)
_cell_measurement_theta_max 26.39
_cell_measurement_theta_min 2.95
_cell_measurement_wavelength 0.71073
_cell_volume 3032.7(3)
_computing_cell_refinement 'HKL Scalepack (Otwinowski & Minor 1997)'
_computing_data_collection 'Collect (Bruker AXS BV, 1997-2004)'
_computing_data_reduction 'HKL Denzo and Scalepack (Otwinowski & Minor 1997)'
_computing_molecular_graphics 'Ortep-3 for Windows (Farrugia, 1997)'
_computing_publication_material 'WinGX publication routines (Farrugia, 1999)'
_computing_structure_refinement 'SHELXL-97 (Sheldrick, 2008)'
_computing_structure_solution 'SHELXS-86 (Sheldrick, 1986)'
_diffrn_ambient_temperature 298(2)
_diffrn_detector 'CCD plate'
_diffrn_detector_area_resol_mean 9
_diffrn_measured_fraction_theta_full 0.998
_diffrn_measured_fraction_theta_max 0.998
_diffrn_measurement_device '95mm CCD camera on \k-goniostat'
_diffrn_measurement_device_type KappaCCD
_diffrn_measurement_method 'CCD rotation images, thick slices'
_diffrn_orient_matrix_type 'by Bruker AXS Collect from scalepack cell'
_diffrn_orient_matrix_UB_11 0.810401E-1
_diffrn_orient_matrix_UB_12 -0.128747E-1
_diffrn_orient_matrix_UB_13 0.462459E-1
_diffrn_orient_matrix_UB_21 0.270619E-1
_diffrn_orient_matrix_UB_22 0
_diffrn_orient_matrix_UB_23 -0.567897E-1
_diffrn_orient_matrix_UB_31 0.196066E-1
_diffrn_orient_matrix_UB_32 0.532151E-1
_diffrn_orient_matrix_UB_33 0.111886E-1
_diffrn_radiation_monochromator graphite
_diffrn_radiation_probe x-ray
_diffrn_radiation_type MoK\a
_diffrn_radiation_wavelength 0.71073
_diffrn_reflns_av_R_equivalents 0.0843
_diffrn_reflns_av_unetI/netI 0.0632
_diffrn_reflns_limit_h_max 15
_diffrn_reflns_limit_h_min -15
_diffrn_reflns_limit_k_max 22
_diffrn_reflns_limit_k_min -20
_diffrn_reflns_limit_l_max 18
_diffrn_reflns_limit_l_min -18
_diffrn_reflns_number 30422
_diffrn_reflns_reduction_process
;
 Scaled and merged with Sortav
 R.H. Blessing, (1987) Cryst. Rev. 1, 3-58
 R.H. Blessing, (1989) J. Appl. Cryst. 22, 396-397
;
_diffrn_reflns_theta_full 26.39
_diffrn_reflns_theta_max 26.39
_diffrn_reflns_theta_min 2.95
_diffrn_source 'Enraf Nonius FR590'
_exptl_absorpt_coefficient_mu 5.863
_exptl_absorpt_correction_T_max 0.824
_exptl_absorpt_correction_T_min 0.516
_exptl_absorpt_correction_type gaussian
_exptl_absorpt_process_details
;
   P. Coppens, L. Leiserowitz, D Rabinovich, Acta Cryst.
   (1965), 18, 1035-1038
;
_exptl_crystal_colour yellow
_exptl_crystal_density_diffrn 1.812
_exptl_crystal_description prism
_exptl_crystal_F_000 1600
_exptl_crystal_size_max 0.13
_exptl_crystal_size_mid 0.10
_exptl_crystal_size_min 0.03
_refine_diff_density_max 1.012
_refine_diff_density_min -1.528
_refine_diff_density_rms 0.17
_refine_ls_extinction_method none
_refine_ls_goodness_of_fit_ref 1.036
_refine_ls_hydrogen_treatment constr
_refine_ls_matrix_type full
_refine_ls_number_parameters 344
_refine_ls_number_reflns 6200
_refine_ls_number_restraints 0
_refine_ls_restrained_S_all 1.036
_refine_ls_R_factor_all 0.0691
_refine_ls_R_factor_gt 0.0398
_refine_ls_shift/su_max 0.001
_refine_ls_shift/su_mean 0
_refine_ls_structure_factor_coef Fsqd
_refine_ls_weighting_details 'calc w=1/[\s^2^(Fo^2^)+(0.0409P)^2^+0.0000P] where P=(Fo^2^+2Fc^2^)/3'
_refine_ls_weighting_scheme calc
_refine_ls_wR_factor_gt 0.082
_refine_ls_wR_factor_ref 0.0906
_reflns_number_gt 4443
_reflns_number_total 6200
_reflns_threshold_expression >2\s(I)
_cod_data_source_file ic102038v_si_001_1.cif
_cod_data_source_block asmeimco
_cod_database_code 4324626

loop_
_symmetry_equiv_pos_as_xyz
'x, y, z'
'-x+1/2, y+1/2, -z+1/2'
'-x, -y, -z'
'x-1/2, -y-1/2, z-1/2'

loop_
_atom_site_label
_atom_site_type_symbol
_atom_site_fract_x
_atom_site_fract_y
_atom_site_fract_z
_atom_site_U_iso_or_equiv
_atom_site_adp_type
_atom_site_occupancy
_atom_site_symmetry_multiplicity
_atom_site_calc_flag
_atom_site_refinement_flags
Ir1 Ir 0.78575(2) 0.079473(13) 0.242170(16) 0.02317(8) Uani 1 1 d .
As1 As 0.29094(5) 0.23341(3) 0.30258(4) 0.02479(15) Uani 1 1 d .
Cl3 Cl 0.87404(13) 0.08484(8) 0.12405(11) 0.0269(3) Uani 1 1 d .
Cl1 Cl 0.69010(14) 0.07875(9) 0.35608(11) 0.0326(4) Uani 1 1 d .
Cl2 Cl 0.67553(13) -0.02331(8) 0.16088(11) 0.0281(3) Uani 1 1 d .
Cl4 Cl 0.89121(14) 0.18491(8) 0.31888(10) 0.0312(4) Uani 1 1 d .
C19 C 0.1678(6) 0.1244(3) 0.1648(4) 0.0298(15) Uani 1 1 d .
H19 H 0.103 0.1435 0.1746 0.036 Uiso 1 1 calc R
N1 N 0.6529(4) 0.1465(3) 0.1480(3) 0.0228(11) Uani 1 1 d .
O1 O 0.9806(4) -0.0133(3) 0.3773(3) 0.0427(12) Uani 1 1 d .
N2 N 0.5368(5) 0.2401(3) 0.0899(3) 0.0266(12) Uani 1 1 d .
C1 C 0.9056(6) 0.0214(4) 0.3258(4) 0.0295(15) Uani 1 1 d .
C11 C 0.3148(6) 0.2356(4) 0.5045(4) 0.0341(16) Uani 1 1 d .
H11 H 0.3452 0.2822 0.5049 0.041 Uiso 1 1 calc R
C20 C 0.1556(6) 0.0640(4) 0.1040(4) 0.0344(16) Uani 1 1 d .
H20 H 0.0824 0.0426 0.0726 0.041 Uiso 1 1 calc R
C12 C 0.1791(5) 0.3081(3) 0.2426(4) 0.0270(14) Uani 1 1 d .
C18 C 0.2768(5) 0.1560(3) 0.2106(4) 0.0240(13) Uani 1 1 d .
C25 C 0.5405(5) 0.2342(3) 0.3910(4) 0.0271(14) Uani 1 1 d .
H25 H 0.5318 0.1852 0.4042 0.033 Uiso 1 1 calc R
C26 C 0.6519(6) 0.2643(4) 0.4179(4) 0.0300(15) Uani 1 1 d .
H26 H 0.7178 0.2348 0.4459 0.036 Uiso 1 1 calc R
C22 C 0.3621(6) 0.0667(3) 0.1365(4) 0.0295(15) Uani 1 1 d .
H22 H 0.427 0.0469 0.1274 0.035 Uiso 1 1 calc R
C28 C 0.5656(6) 0.3819(4) 0.3600(5) 0.0363(17) Uani 1 1 d .
H28 H 0.5742 0.4318 0.3517 0.044 Uiso 1 1 calc R
C29 C 0.4548(6) 0.3520(3) 0.3297(4) 0.0300(15) Uani 1 1 d .
H29 H 0.3891 0.3812 0.2996 0.036 Uiso 1 1 calc R
C21 C 0.2535(6) 0.0354(3) 0.0902(4) 0.0301(15) Uani 1 1 d .
H21 H 0.2453 -0.0051 0.0493 0.036 Uiso 1 1 calc R
C17 C 0.1717(6) 0.3363(4) 0.1512(5) 0.0379(17) Uani 1 1 d .
H17 H 0.2135 0.3142 0.1171 0.046 Uiso 1 1 calc R
C8 C 0.2232(6) 0.0952(4) 0.5041(5) 0.0396(18) Uani 1 1 d .
H8 H 0.1932 0.0486 0.5047 0.048 Uiso 1 1 calc R
C6 C 0.2742(5) 0.1934(3) 0.4175(4) 0.0280(14) Uani 1 1 d .
C3 C 0.5132(5) 0.1910(3) 0.0134(4) 0.0263(14) Uani 1 1 d .
H3 H 0.4586 0.1967 -0.0508 0.032 Uiso 1 1 calc R
C10 C 0.3083(6) 0.2057(4) 0.5898(4) 0.0365(17) Uani 1 1 d .
H10 H 0.3344 0.2328 0.6481 0.044 Uiso 1 1 calc R
C24 C 0.4420(6) 0.2775(3) 0.3443(4) 0.0254(14) Uani 1 1 d .
C23 C 0.3753(6) 0.1278(3) 0.1970(4) 0.0284(14) Uani 1 1 d .
H23 H 0.4485 0.1494 0.2278 0.034 Uiso 1 1 calc R
C2 C 0.6213(5) 0.2108(3) 0.1689(4) 0.0233(13) Uani 1 1 d .
H2 H 0.6533 0.2333 0.2306 0.028 Uiso 1 1 calc R
C7 C 0.2276(6) 0.1242(4) 0.4165(5) 0.0349(16) Uani 1 1 d .
H7 H 0.1994 0.0972 0.3581 0.042 Uiso 1 1 calc R
C13 C 0.1146(6) 0.3390(4) 0.2931(5) 0.0375(17) Uani 1 1 d .
H13 H 0.1178 0.3198 0.3532 0.045 Uiso 1 1 calc R
C16 C 0.1028(7) 0.3966(4) 0.1112(5) 0.0446(19) Uani 1 1 d .
H16 H 0.0995 0.4161 0.0512 0.053 Uiso 1 1 calc R
C4 C 0.5842(5) 0.1328(3) 0.0488(4) 0.0272(14) Uani 1 1 d .
H4 H 0.587 0.0909 0.0134 0.033 Uiso 1 1 calc R
C15 C 0.0388(6) 0.4277(4) 0.1615(6) 0.046(2) Uani 1 1 d .
H15 H -0.0087 0.468 0.1347 0.056 Uiso 1 1 calc R
C9 C 0.2641(6) 0.1367(4) 0.5897(5) 0.0368(17) Uani 1 1 d .
H9 H 0.2616 0.1176 0.6481 0.044 Uiso 1 1 calc R
C27 C 0.6650(6) 0.3382(4) 0.4030(4) 0.0335(16) Uani 1 1 d .
H27 H 0.7394 0.3586 0.4216 0.04 Uiso 1 1 calc R
C14 C 0.0448(6) 0.3995(4) 0.2510(6) 0.048(2) Uani 1 1 d .
H14 H 0.0015 0.4213 0.2841 0.057 Uiso 1 1 calc R
C5 C 0.4824(6) 0.3121(4) 0.0862(5) 0.0350(16) Uani 1 1 d .
H5A H 0.4023 0.3058 0.0795 0.052 Uiso 1 1 calc R
H5B H 0.485 0.3391 0.0305 0.052 Uiso 1 1 calc R
H5C H 0.5242 0.3384 0.1461 0.052 Uiso 1 1 calc R

loop_
_atom_site_aniso_label
_atom_site_aniso_U_11
_atom_site_aniso_U_22
_atom_site_aniso_U_33
_atom_site_aniso_U_23
_atom_site_aniso_U_13
_atom_site_aniso_U_12
Ir1 0.02347(13) 0.02347(13) 0.02160(12) 0.00054(10) 0.00730(9) 0.00076(11)
As1 0.0230(3) 0.0277(4) 0.0242(3) -0.0039(3) 0.0094(3) -0.0012(3)
Cl3 0.0249(8) 0.0291(8) 0.0307(7) -0.0029(6) 0.0148(6) -0.0033(7)
Cl1 0.0397(9) 0.0346(9) 0.0288(8) 0.0054(7) 0.0189(7) 0.0078(8)
Cl2 0.0269(8) 0.0240(8) 0.0347(8) -0.0016(6) 0.0131(7) -0.0033(6)
Cl4 0.0334(9) 0.0267(9) 0.0249(7) -0.0043(6) 0.0012(7) -0.0028(7)
C19 0.032(4) 0.032(4) 0.028(3) -0.006(3) 0.013(3) -0.002(3)
N1 0.025(3) 0.026(3) 0.018(2) 0.000(2) 0.008(2) 0.000(2)
O1 0.039(3) 0.033(3) 0.044(3) 0.006(2) 0.002(2) 0.008(2)
N2 0.031(3) 0.028(3) 0.019(2) 0.002(2) 0.008(2) 0.004(2)
C1 0.034(4) 0.031(4) 0.025(3) -0.009(3) 0.013(3) -0.006(3)
C11 0.035(4) 0.036(4) 0.031(3) -0.005(3) 0.012(3) 0.004(3)
C20 0.031(4) 0.039(4) 0.027(3) -0.003(3) 0.002(3) -0.007(3)
C12 0.023(3) 0.027(4) 0.030(3) -0.006(3) 0.008(3) -0.002(3)
C18 0.019(3) 0.032(4) 0.021(3) 0.001(3) 0.009(3) 0.001(3)
C25 0.027(4) 0.031(4) 0.021(3) 0.002(3) 0.006(3) -0.004(3)
C26 0.024(3) 0.039(4) 0.026(3) -0.001(3) 0.009(3) -0.002(3)
C22 0.031(4) 0.033(4) 0.027(3) -0.006(3) 0.013(3) 0.001(3)
C28 0.048(5) 0.025(4) 0.032(4) 0.000(3) 0.010(3) -0.011(3)
C29 0.031(4) 0.031(4) 0.024(3) 0.003(3) 0.007(3) -0.001(3)
C21 0.032(4) 0.031(4) 0.027(3) -0.006(3) 0.011(3) -0.001(3)
C17 0.041(4) 0.039(4) 0.036(4) -0.004(3) 0.017(3) 0.010(3)
C8 0.034(4) 0.045(5) 0.037(4) 0.006(3) 0.011(3) -0.009(3)
C6 0.027(4) 0.033(4) 0.026(3) -0.002(3) 0.012(3) -0.003(3)
C3 0.029(4) 0.029(4) 0.020(3) 0.001(3) 0.008(3) -0.001(3)
C10 0.033(4) 0.055(5) 0.021(3) -0.007(3) 0.010(3) 0.008(3)
C24 0.034(4) 0.022(3) 0.023(3) -0.005(3) 0.014(3) 0.000(3)
C23 0.026(4) 0.032(4) 0.026(3) -0.001(3) 0.008(3) -0.002(3)
C2 0.025(3) 0.025(3) 0.019(3) 0.004(2) 0.006(3) 0.006(3)
C7 0.036(4) 0.040(4) 0.027(3) -0.001(3) 0.010(3) -0.002(3)
C13 0.026(4) 0.045(4) 0.044(4) -0.016(3) 0.017(3) -0.004(3)
C16 0.044(5) 0.045(5) 0.040(4) 0.006(3) 0.011(4) 0.011(4)
C4 0.028(4) 0.032(4) 0.019(3) 0.000(3) 0.005(3) 0.000(3)
C15 0.026(4) 0.036(4) 0.061(5) -0.004(4) -0.001(3) 0.012(3)
C9 0.031(4) 0.051(5) 0.032(4) 0.007(3) 0.015(3) 0.006(3)
C27 0.029(4) 0.046(4) 0.028(3) -0.005(3) 0.013(3) -0.009(3)
C14 0.031(4) 0.047(5) 0.068(5) -0.023(4) 0.022(4) 0.005(3)
C5 0.033(4) 0.035(4) 0.036(4) -0.001(3) 0.012(3) 0.010(3)

loop_
_atom_type_symbol
_atom_type_description
_atom_type_scat_dispersion_real
_atom_type_scat_dispersion_imag
_atom_type_scat_source
C C 0.0033 0.0016 'International Tables Vol C Tables 4.2.6.8 and 6.1.1.4'
H H 0 0 'International Tables Vol C Tables 4.2.6.8 and 6.1.1.4'
N N 0.0061 0.0033 'International Tables Vol C Tables 4.2.6.8 and 6.1.1.4'
O O 0.0106 0.006 'International Tables Vol C Tables 4.2.6.8 and 6.1.1.4'
Cl Cl 0.1484 0.1585 'International Tables Vol C Tables 4.2.6.8 and 6.1.1.4'
As As 0.0499 2.0058 'International Tables Vol C Tables 4.2.6.8 and 6.1.1.4'
Ir Ir -1.4442 7.9887 'International Tables Vol C Tables 4.2.6.8 and 6.1.1.4'

loop_
_exptl_crystal_face_index_h
_exptl_crystal_face_index_k
_exptl_crystal_face_index_l
_exptl_crystal_face_perp_dist
15 1 -15 0.021
-12 1 12 0.015
-1 3 -3 0.055
1 -3 3 0.053
1 11 4 0.072
-1 -12 -5 0.062
-2 -1 -7 0.044
1 -9 2 0.051

loop_
_geom_angle_atom_site_label_1
_geom_angle_atom_site_label_2
_geom_angle_atom_site_label_3
_geom_angle
C1 Ir1 N1 178.9(2)
C1 Ir1 Cl3 91.87(19)
N1 Ir1 Cl3 87.59(13)
C1 Ir1 Cl4 89.73(19)
N1 Ir1 Cl4 89.35(14)
Cl3 Ir1 Cl4 89.39(5)
C1 Ir1 Cl2 92.31(19)
N1 Ir1 Cl2 88.61(14)
Cl3 Ir1 Cl2 90.15(5)
Cl4 Ir1 Cl2 177.92(5)
C1 Ir1 Cl1 91.06(19)
N1 Ir1 Cl1 89.48(13)
Cl3 Ir1 Cl1 177.04(5)
Cl4 Ir1 Cl1 90.15(6)
Cl2 Ir1 Cl1 90.21(6)
C12 As1 C24 107.1(3)
C12 As1 C6 112.4(3)
C24 As1 C6 107.2(3)
C12 As1 C18 110.4(2)
C24 As1 C18 111.0(2)
C6 As1 C18 108.7(3)
C18 C19 C20 119.7(6)
C18 C19 H19 120.2
C20 C19 H19 120.2
C2 N1 C4 106.6(5)
C2 N1 Ir1 126.9(4)
C4 N1 Ir1 126.5(4)
C2 N2 C3 107.2(5)
C2 N2 C5 125.8(5)
C3 N2 C5 126.9(5)
O1 C1 Ir1 178.7(6)
C10 C11 C6 118.1(6)
C10 C11 H11 121
C6 C11 H11 121
C19 C20 C21 119.8(6)
C19 C20 H20 120.1
C21 C20 H20 120.1
C13 C12 C17 120.5(6)
C13 C12 As1 120.5(5)
C17 C12 As1 118.6(5)
C19 C18 C23 120.9(6)
C19 C18 As1 117.8(4)
C23 C18 As1 121.1(5)
C26 C25 C24 119.9(6)
C26 C25 H25 120
C24 C25 H25 120
C27 C26 C25 120.0(6)
C27 C26 H26 120
C25 C26 H26 120
C21 C22 C23 120.4(6)
C21 C22 H22 119.8
C23 C22 H22 119.8
C29 C28 C27 120.7(6)
C29 C28 H28 119.6
C27 C28 H28 119.6
C28 C29 C24 119.5(6)
C28 C29 H29 120.2
C24 C29 H29 120.2
C22 C21 C20 120.4(6)
C22 C21 H21 119.8
C20 C21 H21 119.8
C16 C17 C12 120.4(6)
C16 C17 H17 119.8
C12 C17 H17 119.8
C9 C8 C7 119.3(7)
C9 C8 H8 120.4
C7 C8 H8 120.4
C7 C6 C11 121.1(6)
C7 C6 As1 121.4(5)
C11 C6 As1 117.5(5)
C4 C3 N2 107.1(5)
C4 C3 H3 126.4
N2 C3 H3 126.4
C9 C10 C11 121.1(6)
C9 C10 H10 119.4
C11 C10 H10 119.4
C25 C24 C29 120.1(6)
C25 C24 As1 118.8(5)
C29 C24 As1 121.1(5)
C22 C23 C18 118.9(6)
C22 C23 H23 120.6
C18 C23 H23 120.6
N1 C2 N2 111.1(5)
N1 C2 H2 124.4
N2 C2 H2 124.4
C6 C7 C8 119.5(6)
C6 C7 H7 120.3
C8 C7 H7 120.3
C12 C13 C14 118.1(7)
C12 C13 H13 121
C14 C13 H13 121
C17 C16 C15 119.2(7)
C17 C16 H16 120.4
C15 C16 H16 120.4
C3 C4 N1 108.0(5)
C3 C4 H4 126
N1 C4 H4 126
C14 C15 C16 120.5(7)
C14 C15 H15 119.7
C16 C15 H15 119.7
C10 C9 C8 121.0(6)
C10 C9 H9 119.5
C8 C9 H9 119.5
C26 C27 C28 119.6(6)
C26 C27 H27 120.2
C28 C27 H27 120.2
C15 C14 C13 121.2(7)
C15 C14 H14 119.4
C13 C14 H14 119.4
N2 C5 H5A 109.5
N2 C5 H5B 109.5
H5A C5 H5B 109.5
N2 C5 H5C 109.5
H5A C5 H5C 109.5
H5B C5 H5C 109.5

loop_
_geom_bond_atom_site_label_1
_geom_bond_atom_site_label_2
_geom_bond_distance
Ir1 C1 1.854(7)
Ir1 N1 2.092(5)
Ir1 Cl3 2.3543(14)
Ir1 Cl4 2.3568(15)
Ir1 Cl2 2.3585(15)
Ir1 Cl1 2.3651(15)
As1 C12 1.902(6)
As1 C24 1.904(6)
As1 C6 1.906(6)
As1 C18 1.910(6)
C19 C18 1.381(8)
C19 C20 1.386(8)
C19 H19 0.93
N1 C2 1.308(7)
N1 C4 1.395(7)
O1 C1 1.139(7)
N2 C2 1.340(7)
N2 C3 1.374(7)
N2 C5 1.467(7)
C11 C10 1.386(9)
C11 C6 1.405(8)
C11 H11 0.93
C20 C21 1.395(9)
C20 H20 0.93
C12 C13 1.387(8)
C12 C17 1.398(9)
C18 C23 1.398(8)
C25 C26 1.390(8)
C25 C24 1.393(8)
C25 H25 0.93
C26 C27 1.386(9)
C26 H26 0.93
C22 C21 1.375(8)
C22 C23 1.393(8)
C22 H22 0.93
C28 C29 1.379(9)
C28 C27 1.397(9)
C28 H28 0.93
C29 C24 1.394(8)
C29 H29 0.93
C21 H21 0.93
C17 C16 1.378(9)
C17 H17 0.93
C8 C9 1.382(9)
C8 C7 1.399(9)
C8 H8 0.93
C6 C7 1.386(9)
C3 C4 1.350(8)
C3 H3 0.93
C10 C9 1.372(10)
C10 H10 0.93
C23 H23 0.93
C2 H2 0.93
C7 H7 0.93
C13 C14 1.394(10)
C13 H13 0.93
C16 C15 1.383(10)
C16 H16 0.93
C4 H4 0.93
C15 C14 1.378(11)
C15 H15 0.93
C9 H9 0.93
C27 H27 0.93
C14 H14 0.93
C5 H5A 0.96
C5 H5B 0.96
C5 H5C 0.96

loop_
_geom_torsion_atom_site_label_1
_geom_torsion_atom_site_label_2
_geom_torsion_atom_site_label_3
_geom_torsion_atom_site_label_4
_geom_torsion
C18 C19 C20 C21 0.4(9)
C24 As1 C12 C13 -103.5(5)
C6 As1 C12 C13 13.9(6)
C18 As1 C12 C13 135.4(5)
C24 As1 C12 C17 70.1(5)
C6 As1 C12 C17 -172.4(5)
C18 As1 C12 C17 -50.9(6)
C20 C19 C18 C23 -0.3(9)
C20 C19 C18 As1 -174.5(5)
C12 As1 C18 C19 -53.9(5)
C24 As1 C18 C19 -172.6(5)
C6 As1 C18 C19 69.8(5)
C12 As1 C18 C23 131.9(5)
C24 As1 C18 C23 13.2(6)
C6 As1 C18 C23 -104.4(5)
C24 C25 C26 C27 3.4(9)
C27 C28 C29 C24 1.5(9)
C23 C22 C21 C20 -0.7(9)
C19 C20 C21 C22 0.1(10)
C13 C12 C17 C16 2.0(10)
As1 C12 C17 C16 -171.7(6)
C10 C11 C6 C7 0.8(10)
C10 C11 C6 As1 -177.0(5)
C12 As1 C6 C7 106.6(6)
C24 As1 C6 C7 -136.0(5)
C18 As1 C6 C7 -15.9(6)
C12 As1 C6 C11 -75.6(5)
C24 As1 C6 C11 41.8(6)
C18 As1 C6 C11 161.9(5)
C2 N2 C3 C4 0.4(7)
C5 N2 C3 C4 179.0(6)
C6 C11 C10 C9 0.3(10)
C26 C25 C24 C29 -3.7(9)
C26 C25 C24 As1 176.9(4)
C28 C29 C24 C25 1.2(9)
C28 C29 C24 As1 -179.4(5)
C12 As1 C24 C25 -180.0(4)
C6 As1 C24 C25 59.2(5)
C18 As1 C24 C25 -59.3(5)
C12 As1 C24 C29 0.6(5)
C6 As1 C24 C29 -120.2(5)
C18 As1 C24 C29 121.3(5)
C21 C22 C23 C18 0.7(9)
C19 C18 C23 C22 -0.3(9)
As1 C18 C23 C22 173.7(4)
C4 N1 C2 N2 -0.2(7)
Ir1 N1 C2 N2 177.1(4)
C3 N2 C2 N1 -0.1(7)
C5 N2 C2 N1 -178.8(5)
C11 C6 C7 C8 -1.4(10)
As1 C6 C7 C8 176.3(5)
C9 C8 C7 C6 0.9(10)
C17 C12 C13 C14 -1.4(10)
As1 C12 C13 C14 172.1(5)
C12 C17 C16 C15 -1.6(11)
N2 C3 C4 N1 -0.5(7)
C2 N1 C4 C3 0.4(7)
Ir1 N1 C4 C3 -176.9(4)
C17 C16 C15 C14 0.8(11)
C11 C10 C9 C8 -0.8(10)
C7 C8 C9 C10 0.2(10)
C25 C26 C27 C28 -0.7(9)
C29 C28 C27 C26 -1.8(9)
C16 C15 C14 C13 -0.4(11)
C12 C13 C14 C15 0.6(10)
